data_7003769
loop_
_publ_author_name
'Charmant, Jonathan P. H.'
'Haddow, Mairi F.'
'Mistry, Rakesh'
'Norman, Nicholas C.'
'Orpen, A. Guy'
'Pringle, Paul G.'

_publ_section_title
;
 A simple entry into nido-C2B10 clusters: HCl promoted cleavage of the
 C--C bond in ortho-carboranyl diphosphines
;
_journal_issue 11
_journal_name_full 'Dalton Transactions'
_journal_page_first 1409
_journal_page_last 1411
_journal_paper_doi 10.1039/b719404h
_journal_year 2008
_chemical_formula_moiety 'C14 H39 B10 Cl P2'
_chemical_formula_sum 'C14 H39 B10 Cl P2'
_chemical_formula_weight 412.94
_space_group_IT_number 14
_symmetry_cell_setting monoclinic
_symmetry_space_group_name_Hall '-P 2ybc'
_symmetry_space_group_name_H-M 'P 1 21/c 1'
_atom_sites_solution_hydrogens geom
_atom_sites_solution_primary direct
_atom_sites_solution_secondary difmap
_audit_creation_method SHELXL-97
_cell_angle_alpha 90.00
_cell_angle_beta 113.60(3)
_cell_angle_gamma 90.00
_cell_formula_units_Z 4
_cell_length_a 17.625(4)
_cell_length_b 8.5424(17)
_cell_length_c 17.324(4)
_cell_measurement_reflns_used 788
_cell_measurement_temperature 173(2)
_cell_measurement_theta_max 17.12
_cell_measurement_theta_min 2.37
_cell_volume 2390.1(11)
_computing_cell_refinement 'SMART v5.628 (Bruker-AXS, 1997-2002)'
_computing_data_collection 'SMART v5.628 (Bruker-AXS, 1997-2002)'
_computing_data_reduction
;
SAINT v7.06A (Bruker-AXS, 1997-2003) & SHELXTL v6.14 (Bruker-AXS, 2003)
;
_computing_molecular_graphics 'Bruker SHELXTL'
_computing_publication_material 'Bruker SHELXTL'
_computing_structure_refinement 'SHELXL-97 (Sheldrick, 1997)'
_computing_structure_solution 'SHELXS-97 (Sheldrick, 1990)'
_diffrn_ambient_temperature 100
_diffrn_detector 'CCD plate'
_diffrn_detector_area_resol_mean 8.366
_diffrn_detector_type 'Bruker-AXS SMART APEX'
_diffrn_measured_fraction_theta_full 1.000
_diffrn_measured_fraction_theta_max 1.000
_diffrn_measurement_details 'frames, 0.3\% width'
_diffrn_measurement_device 'three-circle diffractometer'
_diffrn_measurement_device_type 'Bruker-AXS D8'
_diffrn_measurement_method '\w scans'
_diffrn_measurement_specimen_support 'glass fibre'
_diffrn_radiation_collimation monocap
_diffrn_radiation_monochromator graphite
_diffrn_radiation_probe x-ray
_diffrn_radiation_type 'Mo K\a'
_diffrn_radiation_wavelength 0.71074
_diffrn_reflns_av_R_equivalents 0.1403
_diffrn_reflns_av_sigmaI/netI 0.1031
_diffrn_reflns_limit_h_max 20
_diffrn_reflns_limit_h_min -20
_diffrn_reflns_limit_k_max 9
_diffrn_reflns_limit_k_min -9
_diffrn_reflns_limit_l_max 19
_diffrn_reflns_limit_l_min -19
_diffrn_reflns_number 19691
_diffrn_reflns_theta_full 24.00
_diffrn_reflns_theta_max 24.00
_diffrn_reflns_theta_min 1.26
_diffrn_source 'sealed X-ray tube'
_diffrn_source_current 40
_diffrn_source_power 2
_diffrn_source_target Mo
_diffrn_source_voltage 50
_diffrn_standards_decay_% 0
_exptl_absorpt_coefficient_mu 0.293
_exptl_absorpt_correction_T_max 0.99
_exptl_absorpt_correction_T_min 0.83
_exptl_absorpt_correction_type multi-scan
_exptl_absorpt_process_details 'SADABS v2.05 (Sheldrick, 2003)'
_exptl_crystal_colour colourless
_exptl_crystal_density_diffrn 1.148
_exptl_crystal_density_method none
_exptl_crystal_description stalk
_exptl_crystal_F_000 880
_exptl_crystal_size_max 0.18
_exptl_crystal_size_mid 0.04
_exptl_crystal_size_min 0.04
_refine_diff_density_max 0.535
_refine_diff_density_min -0.618
_refine_diff_density_rms 0.076
_refine_ls_extinction_method none
_refine_ls_goodness_of_fit_ref 1.017
_refine_ls_hydrogen_treatment mixed
_refine_ls_matrix_type full
_refine_ls_number_parameters 267
_refine_ls_number_reflns 3746
_refine_ls_number_restraints 0
_refine_ls_restrained_S_all 1.017
_refine_ls_R_factor_all 0.1203
_refine_ls_R_factor_gt 0.0717
_refine_ls_shift/su_max 0.000
_refine_ls_shift/su_mean 0.000
_refine_ls_structure_factor_coef Fsqd
_refine_ls_weighting_details 'calc w=1/[\s^2^(Fo^2^)+(0.0863P)^2^+1.0844P] where P=(Fo^2^+2Fc^2^)/3'
_refine_ls_weighting_scheme calc
_refine_ls_wR_factor_gt 0.1552
_refine_ls_wR_factor_ref 0.1794
_reflns_number_gt 2388
_reflns_number_total 3746
_reflns_threshold_expression >2\s(I)
_cod_data_source_file b719404h.txt
_cod_data_source_block 3
_cod_depositor_comments
;
The following automatic conversions were performed:
'_symmetry_cell_setting' value 'Monoclinic' changed to 'monoclinic'
according to '/home/saulius/struct/CIF-dictionaries/cif_core.dic'
dictionary named 'cif_core.dic' version 2.4.1 from
2010-06-29.

'_diffrn_radiation_probe' value 'X-ray' changed to 'x-ray'
according to '/home/saulius/struct/CIF-dictionaries/cif_core.dic'
dictionary named 'cif_core.dic' version 2.4.1 from 2010-06-29.

Automatic conversion script
Id: cif_fix_enum 1527 2010-12-29 10:47:43Z saulius 
;
_cod_original_cell_volume 2390.0(11)
_cod_original_sg_symbol_H-M 'P 21/c'
_cod_database_code 7003769

loop_
_symmetry_equiv_pos_as_xyz
'x, y, z'
'-x, y+1/2, -z+1/2'
'-x, -y, -z'
'x, -y-1/2, z-1/2'

loop_
_atom_site_label
_atom_site_type_symbol
_atom_site_fract_x
_atom_site_fract_y
_atom_site_fract_z
_atom_site_U_iso_or_equiv
_atom_site_adp_type
_atom_site_occupancy
_atom_site_symmetry_multiplicity
_atom_site_calc_flag
_atom_site_refinement_flags
_atom_site_disorder_assembly
_atom_site_disorder_group
C1 C 0.3199(3) 0.5114(5) 0.4215(3) 0.0136(10) Uani 1 1 d . . .
C2 C 0.1672(3) 0.5740(5) 0.4362(3) 0.0201(11) Uani 1 1 d . . .
C3 C 0.3755(3) 0.5242(5) 0.2770(3) 0.0193(11) Uani 1 1 d . . .
C4 C 0.3859(3) 0.3465(5) 0.2890(3) 0.0263(12) Uani 1 1 d . . .
H4A H 0.3850 0.2984 0.2373 0.039 Uiso 1 1 calc R . .
H4B H 0.3404 0.3040 0.3015 0.039 Uiso 1 1 calc R . .
H4C H 0.4388 0.3234 0.3358 0.039 Uiso 1 1 calc R . .
C5 C 0.4469(3) 0.5836(6) 0.2553(3) 0.0301(13) Uani 1 1 d . . .
H5A H 0.4998 0.5613 0.3023 0.045 Uiso 1 1 calc R . .
H5B H 0.4413 0.6968 0.2454 0.045 Uiso 1 1 calc R . .
H5C H 0.4452 0.5306 0.2045 0.045 Uiso 1 1 calc R . .
C6 C 0.2929(3) 0.5636(6) 0.2050(3) 0.0279(13) Uani 1 1 d . . .
H6A H 0.2882 0.5064 0.1542 0.042 Uiso 1 1 calc R . .
H6B H 0.2901 0.6763 0.1938 0.042 Uiso 1 1 calc R . .
H6C H 0.2474 0.5332 0.2207 0.042 Uiso 1 1 calc R . .
C7 C 0.3712(3) 0.8246(5) 0.3801(3) 0.0184(11) Uani 1 1 d . . .
C8 C 0.4028(3) 0.8735(5) 0.4738(3) 0.0201(11) Uani 1 1 d . . .
H8A H 0.4011 0.9878 0.4777 0.030 Uiso 1 1 calc R . .
H8B H 0.4598 0.8368 0.5038 0.030 Uiso 1 1 calc R . .
H8C H 0.3674 0.8267 0.4991 0.030 Uiso 1 1 calc R . .
C9 C 0.4257(3) 0.9069(5) 0.3426(3) 0.0230(11) Uani 1 1 d . . .
H9A H 0.4038 0.8873 0.2818 0.034 Uiso 1 1 calc R . .
H9B H 0.4823 0.8666 0.3692 0.034 Uiso 1 1 calc R . .
H9C H 0.4258 1.0198 0.3528 0.034 Uiso 1 1 calc R . .
C10 C 0.2807(3) 0.8693(6) 0.3337(3) 0.0262(12) Uani 1 1 d . . .
H10A H 0.2741 0.9817 0.3405 0.039 Uiso 1 1 calc R . .
H10B H 0.2470 0.8104 0.3570 0.039 Uiso 1 1 calc R . .
H10C H 0.2626 0.8447 0.2738 0.039 Uiso 1 1 calc R . .
C11 C -0.0142(3) 0.6021(7) 0.3664(4) 0.0336(13) Uani 1 1 d . . .
H11A H -0.0176 0.4926 0.3467 0.040 Uiso 1 1 calc R . .
H11B H -0.0150 0.5995 0.4232 0.040 Uiso 1 1 calc R . .
C12 C -0.0904(3) 0.6876(7) 0.3082(4) 0.0441(16) Uani 1 1 d . . .
H12A H -0.0905 0.7939 0.3295 0.066 Uiso 1 1 calc R . .
H12B H -0.1399 0.6316 0.3055 0.066 Uiso 1 1 calc R . .
H12C H -0.0902 0.6931 0.2518 0.066 Uiso 1 1 calc R . .
C13 C 0.0901(4) 0.8818(7) 0.4049(5) 0.065(2) Uani 1 1 d . . .
H13A H 0.1424 0.9260 0.4058 0.077 Uiso 1 1 calc R . .
H13B H 0.0437 0.9396 0.3618 0.077 Uiso 1 1 calc R . .
C14 C 0.0873(4) 0.9071(8) 0.4907(6) 0.091(3) Uani 1 1 d . . .
H14A H 0.0340 0.8705 0.4891 0.137 Uiso 1 1 calc R . .
H14B H 0.0938 1.0188 0.5048 0.137 Uiso 1 1 calc R . .
H14C H 0.1322 0.8481 0.5335 0.137 Uiso 1 1 calc R . .
B1 B 0.2480(4) 0.4000(7) 0.3797(4) 0.0215(13) Uani 1 1 d . . .
H1 H 0.221(3) 0.375(5) 0.315(3) 0.026 Uiso 1 1 d . . .
B2 B 0.2469(4) 0.6369(7) 0.5066(4) 0.0232(14) Uani 1 1 d . . .
H2 H 0.256(3) 0.759(6) 0.522(3) 0.028 Uiso 1 1 d . . .
B3 B 0.3472(4) 0.3394(6) 0.4625(3) 0.0185(12) Uani 1 1 d . . .
H3 H 0.3997 0.2702 0.4589 0.022 Uiso 1 1 calc R . .
B4 B 0.3490(3) 0.5172(6) 0.5234(3) 0.0162(12) Uani 1 1 d . . .
H4 H 0.408(3) 0.565(5) 0.559(3) 0.019 Uiso 1 1 d . . .
B5 B 0.1635(4) 0.3855(7) 0.4293(4) 0.0257(13) Uani 1 1 d . . .
H5 H 0.103(3) 0.344(5) 0.393(3) 0.031 Uiso 1 1 d . . .
B6 B 0.1750(3) 0.4988(7) 0.5244(4) 0.0234(13) Uani 1 1 d . . .
H6 H 0.1295 0.5186 0.5537 0.028 Uiso 1 1 calc R . .
B7 B 0.2509(3) 0.2557(6) 0.4537(4) 0.0216(13) Uani 1 1 d . . .
H7 H 0.2369 0.1325 0.4301 0.026 Uiso 1 1 calc R . .
B8 B 0.2841(3) 0.4869(7) 0.5825(3) 0.0207(13) Uani 1 1 d . . .
H8 H 0.3099 0.5234 0.6503 0.025 Uiso 1 1 calc R . .
B9 B 0.2234(4) 0.3165(7) 0.5378(4) 0.0253(14) Uani 1 1 d . . .
H9 H 0.2023 0.2273 0.5723 0.030 Uiso 1 1 calc R . .
B10 B 0.3267(3) 0.3214(7) 0.5529(3) 0.0214(13) Uani 1 1 d . . .
H10 H 0.3717 0.2461 0.6035 0.026 Uiso 1 1 calc R . .
Cl1 Cl 0.07473(9) 0.6872(2) 0.25449(10) 0.0524(5) Uani 1 1 d . . .
P1 P 0.38229(7) 0.60894(13) 0.37836(7) 0.0144(3) Uani 1 1 d . . .
H1P H 0.465(3) 0.577(5) 0.426(3) 0.017 Uiso 1 1 d . . .
P2 P 0.08360(8) 0.68253(16) 0.37563(10) 0.0312(4) Uani 1 1 d . . .

loop_
_atom_site_aniso_label
_atom_site_aniso_U_11
_atom_site_aniso_U_22
_atom_site_aniso_U_33
_atom_site_aniso_U_23
_atom_site_aniso_U_13
_atom_site_aniso_U_12
C1 0.019(2) 0.015(2) 0.012(2) -0.0013(19) 0.011(2) 0.000(2)
C2 0.020(3) 0.021(3) 0.020(3) -0.001(2) 0.009(2) 0.001(2)
C3 0.026(3) 0.021(3) 0.014(3) 0.001(2) 0.012(2) 0.000(2)
C4 0.042(3) 0.022(3) 0.023(3) -0.011(2) 0.022(3) 0.002(2)
C5 0.042(3) 0.031(3) 0.028(3) -0.005(2) 0.024(3) -0.002(3)
C6 0.040(3) 0.029(3) 0.016(3) -0.005(2) 0.013(3) -0.004(2)
C7 0.023(3) 0.010(2) 0.025(3) 0.001(2) 0.013(2) 0.001(2)
C8 0.026(3) 0.014(2) 0.023(3) -0.004(2) 0.012(2) -0.005(2)
C9 0.027(3) 0.020(3) 0.026(3) 0.003(2) 0.014(2) -0.005(2)
C10 0.029(3) 0.020(3) 0.028(3) 0.000(2) 0.010(3) 0.003(2)
C11 0.021(3) 0.041(3) 0.042(4) 0.008(3) 0.017(3) -0.002(3)
C12 0.018(3) 0.060(4) 0.051(4) 0.011(3) 0.010(3) 0.004(3)
C13 0.028(4) 0.028(3) 0.133(7) 0.009(4) 0.027(4) 0.006(3)
C14 0.051(5) 0.058(5) 0.176(10) -0.060(6) 0.057(6) -0.007(4)
B1 0.025(3) 0.020(3) 0.020(3) -0.004(3) 0.009(3) -0.001(3)
B2 0.028(3) 0.023(3) 0.026(3) -0.007(3) 0.019(3) -0.004(3)
B3 0.028(3) 0.015(3) 0.015(3) 0.000(2) 0.012(3) 0.002(2)
B4 0.015(3) 0.020(3) 0.015(3) -0.001(2) 0.008(3) 0.001(2)
B5 0.024(3) 0.030(3) 0.022(3) -0.001(3) 0.008(3) -0.004(3)
B6 0.022(3) 0.029(3) 0.026(3) -0.001(3) 0.018(3) -0.001(3)
B7 0.028(3) 0.016(3) 0.024(3) 0.000(2) 0.014(3) 0.002(2)
B8 0.022(3) 0.030(3) 0.013(3) -0.003(2) 0.010(3) 0.002(3)
B9 0.026(3) 0.028(3) 0.026(3) 0.007(3) 0.014(3) 0.000(3)
B10 0.025(3) 0.026(3) 0.016(3) 0.007(2) 0.012(3) 0.005(3)
Cl1 0.0270(8) 0.0774(12) 0.0484(10) 0.0326(9) 0.0106(7) 0.0003(8)
P1 0.0188(7) 0.0130(6) 0.0137(7) 0.0000(5) 0.0091(5) 0.0006(5)
P2 0.0167(7) 0.0296(8) 0.0459(10) 0.0104(7) 0.0109(7) 0.0020(6)

loop_
_atom_type_symbol
_atom_type_description
_atom_type_scat_dispersion_real
_atom_type_scat_dispersion_imag
_atom_type_scat_source
C C 0.0033 0.0016 'International Tables Vol C Tables 4.2.6.8 and 6.1.1.4'
H H 0.0000 0.0000 'International Tables Vol C Tables 4.2.6.8 and 6.1.1.4'
B B 0.0013 0.0007 'International Tables Vol C Tables 4.2.6.8 and 6.1.1.4'
P P 0.1023 0.0942 'International Tables Vol C Tables 4.2.6.8 and 6.1.1.4'
Cl Cl 0.1484 0.1585 'International Tables Vol C Tables 4.2.6.8 and 6.1.1.4'

loop_
_geom_angle_atom_site_label_1
_geom_angle_atom_site_label_2
_geom_angle_atom_site_label_3
_geom_angle
_geom_angle_site_symmetry_1
_geom_angle_site_symmetry_3
_geom_angle_publ_flag
B1 C1 B3 71.7(4) . . ?
B1 C1 B4 112.2(4) . . ?
B3 C1 B4 69.1(3) . . ?
B1 C1 P1 129.5(3) . . ?
B3 C1 P1 119.2(3) . . ?
B4 C1 P1 117.7(3) . . ?
B2 C2 B6 71.6(4) . . ?
B2 C2 B5 113.8(4) . . ?
B6 C2 B5 70.0(3) . . ?
B2 C2 P2 126.0(4) . . ?
B6 C2 P2 121.7(3) . . ?
B5 C2 P2 119.9(4) . . ?
C6 C3 C4 110.6(4) . . ?
C6 C3 C5 109.5(4) . . ?
C4 C3 C5 107.2(4) . . ?
C6 C3 P1 111.4(3) . . ?
C4 C3 P1 107.3(3) . . ?
C5 C3 P1 110.7(3) . . ?
C3 C4 H4A 109.5 . . ?
C3 C4 H4B 109.5 . . ?
H4A C4 H4B 109.5 . . ?
C3 C4 H4C 109.5 . . ?
H4A C4 H4C 109.5 . . ?
H4B C4 H4C 109.5 . . ?
C3 C5 H5A 109.5 . . ?
C3 C5 H5B 109.5 . . ?
H5A C5 H5B 109.5 . . ?
C3 C5 H5C 109.5 . . ?
H5A C5 H5C 109.5 . . ?
H5B C5 H5C 109.5 . . ?
C3 C6 H6A 109.5 . . ?
C3 C6 H6B 109.5 . . ?
H6A C6 H6B 109.5 . . ?
C3 C6 H6C 109.5 . . ?
H6A C6 H6C 109.5 . . ?
H6B C6 H6C 109.5 . . ?
C10 C7 C9 111.4(4) . . ?
C10 C7 C8 110.3(4) . . ?
C9 C7 C8 107.3(4) . . ?
C10 C7 P1 109.7(3) . . ?
C9 C7 P1 111.2(3) . . ?
C8 C7 P1 106.8(3) . . ?
C7 C8 H8A 109.5 . . ?
C7 C8 H8B 109.5 . . ?
H8A C8 H8B 109.5 . . ?
C7 C8 H8C 109.5 . . ?
H8A C8 H8C 109.5 . . ?
H8B C8 H8C 109.5 . . ?
C7 C9 H9A 109.5 . . ?
C7 C9 H9B 109.5 . . ?
H9A C9 H9B 109.5 . . ?
C7 C9 H9C 109.5 . . ?
H9A C9 H9C 109.5 . . ?
H9B C9 H9C 109.5 . . ?
C7 C10 H10A 109.5 . . ?
C7 C10 H10B 109.5 . . ?
H10A C10 H10B 109.5 . . ?
C7 C10 H10C 109.5 . . ?
H10A C10 H10C 109.5 . . ?
H10B C10 H10C 109.5 . . ?
C12 C11 P2 116.0(4) . . ?
C12 C11 H11A 108.3 . . ?
P2 C11 H11A 108.3 . . ?
C12 C11 H11B 108.3 . . ?
P2 C11 H11B 108.3 . . ?
H11A C11 H11B 107.4 . . ?
C11 C12 H12A 109.5 . . ?
C11 C12 H12B 109.5 . . ?
H12A C12 H12B 109.5 . . ?
C11 C12 H12C 109.5 . . ?
H12A C12 H12C 109.5 . . ?
H12B C12 H12C 109.5 . . ?
C14 C13 P2 113.1(5) . . ?
C14 C13 H13A 109.0 . . ?
P2 C13 H13A 109.0 . . ?
C14 C13 H13B 109.0 . . ?
P2 C13 H13B 109.0 . . ?
H13A C13 H13B 107.8 . . ?
C13 C14 H14A 109.5 . . ?
C13 C14 H14B 109.5 . . ?
H14A C14 H14B 109.5 . . ?
C13 C14 H14C 109.5 . . ?
H14A C14 H14C 109.5 . . ?
H14B C14 H14C 109.5 . . ?
C1 B1 B7 108.4(4) . . ?
C1 B1 B3 56.7(3) . . ?
B7 B1 B3 59.6(3) . . ?
C1 B1 B5 117.2(4) . . ?
B7 B1 B5 56.9(3) . . ?
B3 B1 B5 106.6(4) . . ?
C1 B1 H1 125(2) . . ?
B7 B1 H1 120(3) . . ?
B3 B1 H1 132(2) . . ?
B5 B1 H1 110(2) . . ?
C2 B2 B8 106.6(4) . . ?
C2 B2 B6 56.0(3) . . ?
B8 B2 B6 59.1(3) . . ?
C2 B2 B4 114.9(4) . . ?
B8 B2 B4 58.1(3) . . ?
B6 B2 B4 106.8(4) . . ?
C2 B2 H2 122(3) . . ?
B8 B2 H2 123(3) . . ?
B6 B2 H2 129(2) . . ?
B4 B2 H2 115(3) . . ?
C1 B3 B10 109.9(4) . . ?
C1 B3 B7 102.6(4) . . ?
B10 B3 B7 60.8(3) . . ?
C1 B3 B1 51.6(3) . . ?
B10 B3 B1 104.5(4) . . ?
B7 B3 B1 58.2(3) . . ?
C1 B3 B4 55.7(3) . . ?
B10 B3 B4 61.4(3) . . ?
B7 B3 B4 100.1(4) . . ?
B1 B3 B4 90.4(3) . . ?
C1 B3 H3 124.2 . . ?
B10 B3 H3 118.4 . . ?
B7 B3 H3 124.1 . . ?
B1 B3 H3 130.8 . . ?
B4 B3 H3 130.0 . . ?
C1 B4 B8 127.2(4) . . ?
C1 B4 B10 105.3(4) . . ?
B8 B4 B10 57.7(3) . . ?
C1 B4 B3 55.2(3) . . ?
B8 B4 B3 109.4(4) . . ?
B10 B4 B3 56.8(3) . . ?
C1 B4 B2 89.0(3) . . ?
B8 B4 B2 54.8(3) . . ?
B10 B4 B2 103.2(3) . . ?
B3 B4 B2 122.3(4) . . ?
C1 B4 H4 117(2) . . ?
B8 B4 H4 115(2) . . ?
B10 B4 H4 118(2) . . ?
B3 B4 H4 116(2) . . ?
B2 B4 H4 121(2) . . ?
C2 B5 B7 126.1(4) . . ?
C2 B5 B9 104.7(4) . . ?
B7 B5 B9 58.6(3) . . ?
C2 B5 B6 54.9(3) . . ?
B7 B5 B6 109.5(4) . . ?
B9 B5 B6 56.4(3) . . ?
C2 B5 B1 87.4(3) . . ?
B7 B5 B1 55.0(3) . . ?
B9 B5 B1 103.7(4) . . ?
B6 B5 B1 121.0(4) . . ?
C2 B5 H5 113(3) . . ?
B7 B5 H5 119(3) . . ?
B9 B5 H5 122(3) . . ?
B6 B5 H5 116(3) . . ?
B1 B5 H5 121(3) . . ?
C2 B6 B9 109.5(4) . . ?
C2 B6 B8 102.8(4) . . ?
B9 B6 B8 60.9(3) . . ?
C2 B6 B2 52.4(3) . . ?
B9 B6 B2 105.1(4) . . ?
B8 B6 B2 58.2(3) . . ?
C2 B6 B5 55.1(3) . . ?
B9 B6 B5 61.7(3) . . ?
B8 B6 B5 100.5(4) . . ?
B2 B6 B5 91.4(4) . . ?
C2 B6 H6 124.4 . . ?
B9 B6 H6 118.3 . . ?
B8 B6 H6 124.0 . . ?
B2 B6 H6 130.0 . . ?
B5 B6 H6 129.7 . . ?
B1 B7 B9 116.8(4) . . ?
B1 B7 B3 62.2(3) . . ?
B9 B7 B3 111.8(4) . . ?
B1 B7 B10 105.7(4) . . ?
B9 B7 B10 57.9(3) . . ?
B3 B7 B10 58.4(3) . . ?
B1 B7 B5 68.2(3) . . ?
B9 B7 B5 61.8(3) . . ?
B3 B7 B5 117.8(4) . . ?
B10 B7 B5 105.7(4) . . ?
B1 B7 H7 116.9 . . ?
B9 B7 H7 118.6 . . ?
B3 B7 H7 117.9 . . ?
B10 B7 H7 127.9 . . ?
B5 B7 H7 116.7 . . ?
B2 B8 B10 116.0(4) . . ?
B2 B8 B6 62.7(3) . . ?
B10 B8 B6 111.6(4) . . ?
B2 B8 B9 106.8(4) . . ?
B10 B8 B9 58.3(3) . . ?
B6 B8 B9 58.6(3) . . ?
B2 B8 B4 67.0(3) . . ?
B10 B8 B4 61.3(3) . . ?
B6 B8 B4 116.7(4) . . ?
B9 B8 B4 105.8(4) . . ?
B2 B8 H8 116.9 . . ?
B10 B8 H8 119.0 . . ?
B6 B8 H8 118.0 . . ?
B9 B8 H8 127.0 . . ?
B4 B8 H8 117.7 . . ?
B10 B9 B6 115.2(4) . . ?
B10 B9 B7 61.3(3) . . ?
B6 B9 B7 115.4(4) . . ?
B10 B9 B8 60.3(3) . . ?
B6 B9 B8 60.5(3) . . ?
B7 B9 B8 106.2(4) . . ?
B10 B9 B5 106.5(4) . . ?
B6 B9 B5 61.9(3) . . ?
B7 B9 B5 59.6(3) . . ?
B8 B9 B5 100.4(4) . . ?
B10 B9 H9 119.3 . . ?
B6 B9 H9 115.4 . . ?
B7 B9 H9 119.6 . . ?
B8 B9 H9 126.2 . . ?
B5 B9 H9 125.8 . . ?
B9 B10 B3 116.6(4) . . ?
B9 B10 B8 61.4(3) . . ?
B3 B10 B8 116.9(4) . . ?
B9 B10 B7 60.8(3) . . ?
B3 B10 B7 60.8(3) . . ?
B8 B10 B7 106.7(4) . . ?
B9 B10 B4 108.0(4) . . ?
B3 B10 B4 61.8(3) . . ?
B8 B10 B4 61.0(3) . . ?
B7 B10 B4 100.3(4) . . ?
B9 B10 H10 118.4 . . ?
B3 B10 H10 114.6 . . ?
B8 B10 H10 118.7 . . ?
B7 B10 H10 126.4 . . ?
B4 B10 H10 125.3 . . ?
C1 P1 C7 112.0(2) . . ?
C1 P1 C3 113.6(2) . . ?
C7 P1 C3 115.8(2) . . ?
C1 P1 H1P 110.1(17) . . ?
C7 P1 H1P 106.1(17) . . ?
C3 P1 H1P 97.9(17) . . ?
C2 P2 C13 114.0(3) . . ?
C2 P2 C11 114.1(2) . . ?
C13 P2 C11 110.0(3) . . ?
C2 P2 Cl1 109.59(18) . . ?
C13 P2 Cl1 104.2(3) . . ?
C11 P2 Cl1 103.9(2) . . ?

loop_
_geom_bond_atom_site_label_1
_geom_bond_atom_site_label_2
_geom_bond_distance
_geom_bond_site_symmetry_2
_geom_bond_publ_flag
C1 B1 1.517(7) . ?
C1 B3 1.619(7) . ?
C1 B4 1.629(7) . ?
C1 P1 1.767(4) . ?
C2 B2 1.542(8) . ?
C2 B6 1.612(7) . ?
C2 B5 1.614(8) . ?
C2 P2 1.701(5) . ?
C3 C6 1.528(7) . ?
C3 C4 1.534(7) . ?
C3 C5 1.536(6) . ?
C3 P1 1.859(5) . ?
C4 H4A 0.9800 . ?
C4 H4B 0.9800 . ?
C4 H4C 0.9800 . ?
C5 H5A 0.9800 . ?
C5 H5B 0.9800 . ?
C5 H5C 0.9800 . ?
C6 H6A 0.9800 . ?
C6 H6B 0.9800 . ?
C6 H6C 0.9800 . ?
C7 C10 1.519(6) . ?
C7 C9 1.529(6) . ?
C7 C8 1.547(6) . ?
C7 P1 1.854(4) . ?
C8 H8A 0.9800 . ?
C8 H8B 0.9800 . ?
C8 H8C 0.9800 . ?
C9 H9A 0.9800 . ?
C9 H9B 0.9800 . ?
C9 H9C 0.9800 . ?
C10 H10A 0.9800 . ?
C10 H10B 0.9800 . ?
C10 H10C 0.9800 . ?
C11 C12 1.506(7) . ?
C11 P2 1.802(5) . ?
C11 H11A 0.9900 . ?
C11 H11B 0.9900 . ?
C12 H12A 0.9800 . ?
C12 H12B 0.9800 . ?
C12 H12C 0.9800 . ?
C13 C14 1.524(11) . ?
C13 P2 1.767(6) . ?
C13 H13A 0.9900 . ?
C13 H13B 0.9900 . ?
C14 H14A 0.9800 . ?
C14 H14B 0.9800 . ?
C14 H14C 0.9800 . ?
B1 B7 1.765(8) . ?
B1 B3 1.837(8) . ?
B1 B5 2.001(8) . ?
B1 H1 1.05(5) . ?
B2 B8 1.764(8) . ?
B2 B6 1.846(8) . ?
B2 B4 1.987(8) . ?
B2 H2 1.07(5) . ?
B3 B10 1.749(7) . ?
B3 B7 1.792(8) . ?
B3 B4 1.843(7) . ?
B3 H3 1.1200 . ?
B4 B8 1.832(7) . ?
B4 B10 1.837(8) . ?
B4 H4 1.05(4) . ?
B5 B7 1.805(8) . ?
B5 B9 1.845(8) . ?
B5 B6 1.850(8) . ?
B5 H5 1.05(5) . ?
B6 B9 1.747(8) . ?
B6 B8 1.781(8) . ?
B6 H6 1.1200 . ?
B7 B9 1.786(8) . ?
B7 B10 1.793(8) . ?
B7 H7 1.1200 . ?
B8 B10 1.771(8) . ?
B8 B9 1.789(8) . ?
B8 H8 1.1200 . ?
B9 B10 1.733(8) . ?
B9 H9 1.1200 . ?
B10 H10 1.1200 . ?
Cl1 P2 2.041(2) . ?
P1 H1P 1.38(4) . ?

loop_
_geom_torsion_atom_site_label_1
_geom_torsion_atom_site_label_2
_geom_torsion_atom_site_label_3
_geom_torsion_atom_site_label_4
_geom_torsion
_geom_torsion_site_symmetry_1
_geom_torsion_site_symmetry_2
_geom_torsion_site_symmetry_3
_geom_torsion_site_symmetry_4
_geom_torsion_publ_flag
B3 C1 B1 B7 31.3(4) . . . . ?
B4 C1 B1 B7 -26.0(5) . . . . ?
P1 C1 B1 B7 144.3(4) . . . . ?
B4 C1 B1 B3 -57.3(4) . . . . ?
P1 C1 B1 B3 113.1(4) . . . . ?
B3 C1 B1 B5 92.8(4) . . . . ?
B4 C1 B1 B5 35.5(6) . . . . ?
P1 C1 B1 B5 -154.1(3) . . . . ?
B6 C2 B2 B8 32.0(4) . . . . ?
B5 C2 B2 B8 -25.3(5) . . . . ?
P2 C2 B2 B8 148.3(4) . . . . ?
B5 C2 B2 B6 -57.3(4) . . . . ?
P2 C2 B2 B6 116.3(5) . . . . ?
B6 C2 B2 B4 94.0(4) . . . . ?
B5 C2 B2 B4 36.8(5) . . . . ?
P2 C2 B2 B4 -149.7(4) . . . . ?
B1 C1 B3 B10 -93.1(4) . . . . ?
B4 C1 B3 B10 30.5(4) . . . . ?
P1 C1 B3 B10 141.4(3) . . . . ?
B1 C1 B3 B7 -29.8(4) . . . . ?
B4 C1 B3 B7 93.7(4) . . . . ?
P1 C1 B3 B7 -155.4(3) . . . . ?
B4 C1 B3 B1 123.5(4) . . . . ?
P1 C1 B3 B1 -125.6(4) . . . . ?
B1 C1 B3 B4 -123.5(4) . . . . ?
P1 C1 B3 B4 110.9(4) . . . . ?
B7 B1 B3 C1 -145.2(4) . . . . ?
B5 B1 B3 C1 -111.9(4) . . . . ?
C1 B1 B3 B10 104.1(4) . . . . ?
B7 B1 B3 B10 -41.1(4) . . . . ?
B5 B1 B3 B10 -7.9(5) . . . . ?
C1 B1 B3 B7 145.2(4) . . . . ?
B5 B1 B3 B7 33.3(3) . . . . ?
C1 B1 B3 B4 43.5(3) . . . . ?
B7 B1 B3 B4 -101.7(4) . . . . ?
B5 B1 B3 B4 -68.4(4) . . . . ?
B1 C1 B4 B8 -30.1(6) . . . . ?
B3 C1 B4 B8 -88.9(5) . . . . ?
P1 C1 B4 B8 158.3(4) . . . . ?
B1 C1 B4 B10 30.7(5) . . . . ?
B3 C1 B4 B10 -28.1(3) . . . . ?
P1 C1 B4 B10 -140.9(3) . . . . ?
B1 C1 B4 B3 58.7(4) . . . . ?
P1 C1 B4 B3 -112.9(4) . . . . ?
B1 C1 B4 B2 -72.7(4) . . . . ?
B3 C1 B4 B2 -131.5(4) . . . . ?
P1 C1 B4 B2 115.7(3) . . . . ?
B10 B3 B4 C1 -147.1(4) . . . . ?
B7 B3 B4 C1 -98.5(4) . . . . ?
B1 B3 B4 C1 -40.8(3) . . . . ?
C1 B3 B4 B8 122.4(4) . . . . ?
B10 B3 B4 B8 -24.7(4) . . . . ?
B7 B3 B4 B8 23.9(5) . . . . ?
B1 B3 B4 B8 81.6(4) . . . . ?
C1 B3 B4 B10 147.1(4) . . . . ?
B7 B3 B4 B10 48.7(3) . . . . ?
B1 B3 B4 B10 106.3(4) . . . . ?
C1 B3 B4 B2 62.4(4) . . . . ?
B10 B3 B4 B2 -84.8(4) . . . . ?
B7 B3 B4 B2 -36.1(5) . . . . ?
B1 B3 B4 B2 21.6(5) . . . . ?
C2 B2 B4 C1 44.0(5) . . . . ?
B8 B2 B4 C1 138.7(4) . . . . ?
B6 B2 B4 C1 103.7(4) . . . . ?
C2 B2 B4 B8 -94.7(5) . . . . ?
B6 B2 B4 B8 -35.0(4) . . . . ?
C2 B2 B4 B10 -61.5(5) . . . . ?
B8 B2 B4 B10 33.2(3) . . . . ?
B6 B2 B4 B10 -1.8(5) . . . . ?
C2 B2 B4 B3 -2.7(6) . . . . ?
B8 B2 B4 B3 92.1(5) . . . . ?
B6 B2 B4 B3 57.0(5) . . . . ?
B2 C2 B5 B7 -31.4(7) . . . . ?
B6 C2 B5 B7 -89.6(5) . . . . ?
P2 C2 B5 B7 154.6(4) . . . . ?
B2 C2 B5 B9 30.1(5) . . . . ?
B6 C2 B5 B9 -28.0(4) . . . . ?
P2 C2 B5 B9 -143.8(3) . . . . ?
B2 C2 B5 B6 58.1(4) . . . . ?
P2 C2 B5 B6 -115.8(4) . . . . ?
B2 C2 B5 B1 -73.3(4) . . . . ?
B6 C2 B5 B1 -131.5(4) . . . . ?
P2 C2 B5 B1 112.7(4) . . . . ?
C1 B1 B5 C2 43.8(5) . . . . ?
B7 B1 B5 C2 138.8(4) . . . . ?
B3 B1 B5 C2 104.4(4) . . . . ?
C1 B1 B5 B7 -95.1(5) . . . . ?
B3 B1 B5 B7 -34.4(4) . . . . ?
C1 B1 B5 B9 -60.7(5) . . . . ?
B7 B1 B5 B9 34.3(4) . . . . ?
B3 B1 B5 B9 -0.1(5) . . . . ?
C1 B1 B5 B6 -1.9(7) . . . . ?
B7 B1 B5 B6 93.1(5) . . . . ?
B3 B1 B5 B6 58.7(5) . . . . ?
B2 C2 B6 B9 -94.4(4) . . . . ?
B5 C2 B6 B9 30.6(4) . . . . ?
P2 C2 B6 B9 144.1(4) . . . . ?
B2 C2 B6 B8 -31.0(4) . . . . ?
B5 C2 B6 B8 94.0(4) . . . . ?
P2 C2 B6 B8 -152.5(3) . . . . ?
B5 C2 B6 B2 125.0(4) . . . . ?
P2 C2 B6 B2 -121.5(4) . . . . ?
B2 C2 B6 B5 -125.0(4) . . . . ?
P2 C2 B6 B5 113.5(4) . . . . ?
B8 B2 B6 C2 -143.7(4) . . . . ?
B4 B2 B6 C2 -109.1(4) . . . . ?
C2 B2 B6 B9 103.2(4) . . . . ?
B8 B2 B6 B9 -40.6(4) . . . . ?
B4 B2 B6 B9 -5.9(5) . . . . ?
C2 B2 B6 B8 143.7(4) . . . . ?
B4 B2 B6 B8 34.6(3) . . . . ?
C2 B2 B6 B5 42.2(3) . . . . ?
B8 B2 B6 B5 -101.5(4) . . . . ?
B4 B2 B6 B5 -66.9(4) . . . . ?
B7 B5 B6 C2 121.0(5) . . . . ?
B9 B5 B6 C2 147.0(4) . . . . ?
B1 B5 B6 C2 60.9(4) . . . . ?
C2 B5 B6 B9 -147.0(4) . . . . ?
B7 B5 B6 B9 -25.9(4) . . . . ?
B1 B5 B6 B9 -86.1(5) . . . . ?
C2 B5 B6 B8 -98.3(4) . . . . ?
B7 B5 B6 B8 22.7(5) . . . . ?
B9 B5 B6 B8 48.6(3) . . . . ?
B1 B5 B6 B8 -37.5(5) . . . . ?
C2 B5 B6 B2 -40.5(3) . . . . ?
B7 B5 B6 B2 80.5(4) . . . . ?
B9 B5 B6 B2 106.5(4) . . . . ?
B1 B5 B6 B2 20.4(5) . . . . ?
C1 B1 B7 B9 71.6(5) . . . . ?
B3 B1 B7 B9 101.7(5) . . . . ?
B5 B1 B7 B9 -39.4(4) . . . . ?
C1 B1 B7 B3 -30.2(4) . . . . ?
B5 B1 B7 B3 -141.1(4) . . . . ?
C1 B1 B7 B10 10.0(5) . . . . ?
B3 B1 B7 B10 40.2(3) . . . . ?
B5 B1 B7 B10 -101.0(4) . . . . ?
C1 B1 B7 B5 110.9(4) . . . . ?
B3 B1 B7 B5 141.1(4) . . . . ?
C1 B3 B7 B1 27.3(3) . . . . ?
B10 B3 B7 B1 133.2(4) . . . . ?
B4 B3 B7 B1 84.1(4) . . . . ?
C1 B3 B7 B9 -82.5(4) . . . . ?
B10 B3 B7 B9 23.4(4) . . . . ?
B1 B3 B7 B9 -109.8(4) . . . . ?
B4 B3 B7 B9 -25.7(5) . . . . ?
C1 B3 B7 B10 -105.9(4) . . . . ?
B1 B3 B7 B10 -133.2(4) . . . . ?
B4 B3 B7 B10 -49.0(3) . . . . ?
C1 B3 B7 B5 -13.9(5) . . . . ?
B10 B3 B7 B5 92.0(5) . . . . ?
B1 B3 B7 B5 -41.2(4) . . . . ?
B4 B3 B7 B5 43.0(5) . . . . ?
C2 B5 B7 B1 -54.5(5) . . . . ?
B9 B5 B7 B1 -140.0(4) . . . . ?
B6 B5 B7 B1 -114.8(4) . . . . ?
C2 B5 B7 B9 85.5(5) . . . . ?
B6 B5 B7 B9 25.3(4) . . . . ?
B1 B5 B7 B9 140.0(4) . . . . ?
C2 B5 B7 B3 -15.7(7) . . . . ?
B9 B5 B7 B3 -101.2(5) . . . . ?
B6 B5 B7 B3 -75.9(5) . . . . ?
B1 B5 B7 B3 38.8(4) . . . . ?
C2 B5 B7 B10 46.5(6) . . . . ?
B9 B5 B7 B10 -39.0(4) . . . . ?
B6 B5 B7 B10 -13.8(5) . . . . ?
B1 B5 B7 B10 101.0(4) . . . . ?
C2 B2 B8 B10 71.4(5) . . . . ?
B6 B2 B8 B10 102.1(5) . . . . ?
B4 B2 B8 B10 -38.0(4) . . . . ?
C2 B2 B8 B6 -30.8(4) . . . . ?
B4 B2 B8 B6 -140.2(4) . . . . ?
C2 B2 B8 B9 9.0(5) . . . . ?
B6 B2 B8 B9 39.8(4) . . . . ?
B4 B2 B8 B9 -100.4(4) . . . . ?
C2 B2 B8 B4 109.4(4) . . . . ?
B6 B2 B8 B4 140.2(4) . . . . ?
C2 B6 B8 B2 28.8(3) . . . . ?
B9 B6 B8 B2 134.1(4) . . . . ?
B5 B6 B8 B2 85.0(4) . . . . ?
C2 B6 B8 B10 -80.3(5) . . . . ?
B9 B6 B8 B10 25.0(4) . . . . ?
B2 B6 B8 B10 -109.0(4) . . . . ?
B5 B6 B8 B10 -24.0(5) . . . . ?
C2 B6 B8 B9 -105.3(4) . . . . ?
B2 B6 B8 B9 -134.1(4) . . . . ?
B5 B6 B8 B9 -49.1(3) . . . . ?
C2 B6 B8 B4 -12.6(5) . . . . ?
B9 B6 B8 B4 92.8(5) . . . . ?
B2 B6 B8 B4 -41.3(4) . . . . ?
B5 B6 B8 B4 43.7(5) . . . . ?
C1 B4 B8 B2 -55.9(5) . . . . ?
B10 B4 B8 B2 -140.8(4) . . . . ?
B3 B4 B8 B2 -116.4(4) . . . . ?
C1 B4 B8 B10 84.9(5) . . . . ?
B3 B4 B8 B10 24.5(4) . . . . ?
B2 B4 B8 B10 140.8(4) . . . . ?
C1 B4 B8 B6 -16.3(7) . . . . ?
B10 B4 B8 B6 -101.2(5) . . . . ?
B3 B4 B8 B6 -76.8(5) . . . . ?
B2 B4 B8 B6 39.6(4) . . . . ?
C1 B4 B8 B9 46.0(6) . . . . ?
B10 B4 B8 B9 -38.9(4) . . . . ?
B3 B4 B8 B9 -14.5(5) . . . . ?
B2 B4 B8 B9 101.9(4) . . . . ?
C2 B6 B9 B10 67.7(5) . . . . ?
B8 B6 B9 B10 -26.4(4) . . . . ?
B2 B6 B9 B10 12.8(6) . . . . ?
B5 B6 B9 B10 96.0(5) . . . . ?
C2 B6 B9 B7 -0.9(6) . . . . ?
B8 B6 B9 B7 -95.0(4) . . . . ?
B2 B6 B9 B7 -55.8(5) . . . . ?
B5 B6 B9 B7 27.4(4) . . . . ?
C2 B6 B9 B8 94.1(4) . . . . ?
B2 B6 B9 B8 39.2(4) . . . . ?
B5 B6 B9 B8 122.4(4) . . . . ?
C2 B6 B9 B5 -28.3(4) . . . . ?
B8 B6 B9 B5 -122.4(4) . . . . ?
B2 B6 B9 B5 -83.2(4) . . . . ?
B1 B7 B9 B10 -92.4(5) . . . . ?
B3 B7 B9 B10 -23.5(4) . . . . ?
B5 B7 B9 B10 -134.3(4) . . . . ?
B1 B7 B9 B6 13.8(6) . . . . ?
B3 B7 B9 B6 82.6(5) . . . . ?
B10 B7 B9 B6 106.2(5) . . . . ?
B5 B7 B9 B6 -28.1(4) . . . . ?
B1 B7 B9 B8 -50.8(5) . . . . ?
B3 B7 B9 B8 18.1(5) . . . . ?
B10 B7 B9 B8 41.6(4) . . . . ?
B5 B7 B9 B8 -92.7(4) . . . . ?
B1 B7 B9 B5 41.9(4) . . . . ?
B3 B7 B9 B5 110.8(4) . . . . ?
B10 B7 B9 B5 134.3(4) . . . . ?
B2 B8 B9 B10 110.6(4) . . . . ?
B6 B8 B9 B10 152.4(4) . . . . ?
B4 B8 B9 B10 40.4(4) . . . . ?
B2 B8 B9 B6 -41.8(4) . . . . ?
B10 B8 B9 B6 -152.4(4) . . . . ?
B4 B8 B9 B6 -112.1(4) . . . . ?
B2 B8 B9 B7 68.5(5) . . . . ?
B10 B8 B9 B7 -42.1(4) . . . . ?
B6 B8 B9 B7 110.4(4) . . . . ?
B4 B8 B9 B7 -1.7(5) . . . . ?
B2 B8 B9 B5 7.4(5) . . . . ?
B10 B8 B9 B5 -103.2(4) . . . . ?
B6 B8 B9 B5 49.2(3) . . . . ?
B4 B8 B9 B5 -62.8(4) . . . . ?
C2 B5 B9 B10 -82.8(5) . . . . ?
B7 B5 B9 B10 40.9(4) . . . . ?
B6 B5 B9 B10 -110.2(4) . . . . ?
B1 B5 B9 B10 8.1(5) . . . . ?
C2 B5 B9 B6 27.5(4) . . . . ?
B7 B5 B9 B6 151.1(4) . . . . ?
B1 B5 B9 B6 118.4(4) . . . . ?
C2 B5 B9 B7 -123.6(4) . . . . ?
B6 B5 B9 B7 -151.1(4) . . . . ?
B1 B5 B9 B7 -32.8(3) . . . . ?
C2 B5 B9 B8 -20.8(5) . . . . ?
B7 B5 B9 B8 102.8(4) . . . . ?
B6 B5 B9 B8 -48.3(3) . . . . ?
B1 B5 B9 B8 70.1(4) . . . . ?
B6 B9 B10 B3 -81.2(5) . . . . ?
B7 B9 B10 B3 25.1(4) . . . . ?
B8 B9 B10 B3 -107.7(5) . . . . ?
B5 B9 B10 B3 -15.0(6) . . . . ?
B6 B9 B10 B8 26.4(4) . . . . ?
B7 B9 B10 B8 132.8(4) . . . . ?
B5 B9 B10 B8 92.7(4) . . . . ?
B6 B9 B10 B7 -106.3(5) . . . . ?
B8 B9 B10 B7 -132.8(4) . . . . ?
B5 B9 B10 B7 -40.1(4) . . . . ?
B6 B9 B10 B4 -14.4(6) . . . . ?
B7 B9 B10 B4 92.0(4) . . . . ?
B8 B9 B10 B4 -40.8(4) . . . . ?
B5 B9 B10 B4 51.9(5) . . . . ?
C1 B3 B10 B9 68.6(5) . . . . ?
B7 B3 B10 B9 -25.1(4) . . . . ?
B1 B3 B10 B9 14.6(5) . . . . ?
B4 B3 B10 B9 97.0(5) . . . . ?
C1 B3 B10 B8 -1.2(6) . . . . ?
B7 B3 B10 B8 -94.9(4) . . . . ?
B1 B3 B10 B8 -55.1(5) . . . . ?
B4 B3 B10 B8 27.3(4) . . . . ?
C1 B3 B10 B7 93.7(4) . . . . ?
B1 B3 B10 B7 39.8(3) . . . . ?
B4 B3 B10 B7 122.2(4) . . . . ?
C1 B3 B10 B4 -28.5(4) . . . . ?
B7 B3 B10 B4 -122.2(4) . . . . ?
B1 B3 B10 B4 -82.4(4) . . . . ?
B2 B8 B10 B9 -94.4(5) . . . . ?
B6 B8 B10 B9 -25.1(4) . . . . ?
B4 B8 B10 B9 -134.7(4) . . . . ?
B2 B8 B10 B3 12.8(6) . . . . ?
B6 B8 B10 B3 82.1(5) . . . . ?
B9 B8 B10 B3 107.2(5) . . . . ?
B4 B8 B10 B3 -27.5(4) . . . . ?
B2 B8 B10 B7 -52.4(5) . . . . ?
B6 B8 B10 B7 16.9(5) . . . . ?
B9 B8 B10 B7 42.0(4) . . . . ?
B4 B8 B10 B7 -92.7(4) . . . . ?
B2 B8 B10 B4 40.3(4) . . . . ?
B6 B8 B10 B4 109.5(4) . . . . ?
B9 B8 B10 B4 134.7(4) . . . . ?
B1 B7 B10 B9 112.1(4) . . . . ?
B3 B7 B10 B9 154.2(4) . . . . ?
B5 B7 B10 B9 41.0(4) . . . . ?
B1 B7 B10 B3 -42.1(4) . . . . ?
B9 B7 B10 B3 -154.2(4) . . . . ?
B5 B7 B10 B3 -113.3(4) . . . . ?
B1 B7 B10 B8 69.9(4) . . . . ?
B9 B7 B10 B8 -42.3(4) . . . . ?
B3 B7 B10 B8 111.9(4) . . . . ?
B5 B7 B10 B8 -1.3(5) . . . . ?
B1 B7 B10 B4 7.2(4) . . . . ?
B9 B7 B10 B4 -104.9(4) . . . . ?
B3 B7 B10 B4 49.3(3) . . . . ?
B5 B7 B10 B4 -64.0(4) . . . . ?
C1 B4 B10 B9 -83.7(4) . . . . ?
B8 B4 B10 B9 41.0(4) . . . . ?
B3 B4 B10 B9 -111.1(4) . . . . ?
B2 B4 B10 B9 9.0(5) . . . . ?
C1 B4 B10 B3 27.5(3) . . . . ?
B8 B4 B10 B3 152.2(4) . . . . ?
B2 B4 B10 B3 120.2(4) . . . . ?
C1 B4 B10 B8 -124.7(4) . . . . ?
B3 B4 B10 B8 -152.2(4) . . . . ?
B2 B4 B10 B8 -32.0(3) . . . . ?
C1 B4 B10 B7 -21.2(4) . . . . ?
B8 B4 B10 B7 103.5(4) . . . . ?
B3 B4 B10 B7 -48.7(3) . . . . ?
B2 B4 B10 B7 71.5(4) . . . . ?
B1 C1 P1 C7 116.5(4) . . . . ?
B3 C1 P1 C7 -153.9(3) . . . . ?
B4 C1 P1 C7 -73.5(4) . . . . ?
B1 C1 P1 C3 -17.0(5) . . . . ?
B3 C1 P1 C3 72.6(4) . . . . ?
B4 C1 P1 C3 152.9(3) . . . . ?
C10 C7 P1 C1 -56.4(4) . . . . ?
C9 C7 P1 C1 179.9(3) . . . . ?
C8 C7 P1 C1 63.1(3) . . . . ?
C10 C7 P1 C3 76.0(4) . . . . ?
C9 C7 P1 C3 -47.6(4) . . . . ?
C8 C7 P1 C3 -164.4(3) . . . . ?
C6 C3 P1 C1 73.1(4) . . . . ?
C4 C3 P1 C1 -48.1(4) . . . . ?
C5 C3 P1 C1 -164.8(3) . . . . ?
C6 C3 P1 C7 -58.6(4) . . . . ?
C4 C3 P1 C7 -179.8(3) . . . . ?
C5 C3 P1 C7 63.5(4) . . . . ?
B2 C2 P2 C13 -4.8(6) . . . . ?
B6 C2 P2 C13 84.6(5) . . . . ?
B5 C2 P2 C13 168.4(4) . . . . ?
B2 C2 P2 C11 -132.5(4) . . . . ?
B6 C2 P2 C11 -43.0(5) . . . . ?
B5 C2 P2 C11 40.7(5) . . . . ?
B2 C2 P2 Cl1 111.6(4) . . . . ?
B6 C2 P2 Cl1 -159.0(3) . . . . ?
B5 C2 P2 Cl1 -75.3(4) . . . . ?
C14 C13 P2 C2 -67.2(5) . . . . ?
C14 C13 P2 C11 62.5(5) . . . . ?
C14 C13 P2 Cl1 173.4(4) . . . . ?
C12 C11 P2 C2 -175.6(4) . . . . ?
C12 C11 P2 C13 54.7(6) . . . . ?
C12 C11 P2 Cl1 -56.3(5) . . . . ?
